data_4003693
loop_
_publ_author_name
'Liu, Xitao'
'Xu, Zhiyun'
'Long, Peiqing'
'Yao, Yunpeng'
'Ji, Chengmin'
'Li, Lina'
'Sun, Zhihua'
'Hong, Maochun'
'Luo, Junhua'

_publ_section_title
;
 A Multiaxial Layered Halide Double Perovskite Ferroelectric with Multiple
 Ferroic Orders
;
_journal_name_full 'Chemistry of Materials'
_journal_paper_doi 10.1021/acs.chemmater.0c02966
_journal_year 2020
_chemical_formula_moiety '2(Ag0.5 Bi0.5 Br3.5 Cs0.5), 2(C4 H12 N)'
_chemical_formula_sum 'C8 H24 Ag Bi Br7 Cs N2'
_chemical_formula_weight 1157.42
_space_group_crystal_system tetragonal
_space_group_IT_number 139
_space_group_name_Hall '-I 4 2'
_space_group_name_H-M_alt 'I 4/m m m'
_atom_sites_solution_hydrogens geom
_atom_sites_solution_primary direct
_audit_creation_date 2019-10-19
_audit_creation_method
;
Olex2 1.2
(compiled 2018.05.29 svn.r3508 for OlexSys, GUI svn.r5506)
;
_cell_angle_alpha 90
_cell_angle_beta 90
_cell_angle_gamma 90
_cell_formula_units_Z 2
_cell_length_a 5.7059(5)
_cell_length_b 5.7059(5)
_cell_length_c 40.293(6)
_cell_measurement_reflns_used 1106
_cell_measurement_temperature 400(2)
_cell_measurement_theta_max 26.703
_cell_measurement_theta_min 2.720
_cell_volume 1311.8(3)
_computing_cell_refinement 'SAINT V8.38A (?, 2016)'
_computing_data_reduction 'SAINT V8.38A (?, 2016)'
_computing_molecular_graphics 'Olex2 (Dolomanov et al., 2009)'
_computing_publication_material 'Olex2 (Dolomanov et al., 2009)'
_computing_structure_refinement 'ShelXL (Sheldrick, 2015)'
_computing_structure_solution 'XS (Sheldrick, 2008)'
_diffrn_ambient_temperature 400.15
_diffrn_detector 'Bruker APEX3 area detector'
_diffrn_detector_area_resol_mean 7.9
_diffrn_detector_type 'CCD area detector'
_diffrn_measured_fraction_theta_full 0.983
_diffrn_measured_fraction_theta_max 0.987
_diffrn_measurement_device 'three-circle diffractometer'
_diffrn_measurement_device_type 'Bruker SMART APEX3 area detector'
_diffrn_measurement_method '\w and \f scans'
_diffrn_radiation_monochromator 'mirror optics'
_diffrn_radiation_probe x-ray
_diffrn_radiation_type MoK\a
_diffrn_radiation_wavelength 0.71073
_diffrn_reflns_av_R_equivalents 0.0542
_diffrn_reflns_av_unetI/netI 0.0292
_diffrn_reflns_Laue_measured_fraction_full 0.983
_diffrn_reflns_Laue_measured_fraction_max 0.987
_diffrn_reflns_limit_h_max 5
_diffrn_reflns_limit_h_min -7
_diffrn_reflns_limit_k_max 7
_diffrn_reflns_limit_k_min -6
_diffrn_reflns_limit_l_max 52
_diffrn_reflns_limit_l_min -50
_diffrn_reflns_number 3847
_diffrn_reflns_point_group_measured_fraction_full 0.983
_diffrn_reflns_point_group_measured_fraction_max 0.987
_diffrn_reflns_theta_full 25.242
_diffrn_reflns_theta_max 27.497
_diffrn_reflns_theta_min 3.606
_diffrn_source 'microfocus sealed X-ray tube'
_diffrn_source_type 'Incoatec I\ms'
_exptl_absorpt_coefficient_mu 19.467
_exptl_absorpt_correction_T_max 0.7456
_exptl_absorpt_correction_T_min 0.3802
_exptl_absorpt_correction_type multi-scan
_exptl_absorpt_process_details
;
SADABS-2016/2 (Bruker,2016/2) was used for absorption correction.
wR2(int) was 0.1275 before and 0.0548 after correction.
The Ratio of minimum to maximum transmission is 0.5099.
The \l/2 correction factor is Not present.
;
_exptl_crystal_colour brown
_exptl_crystal_colour_primary brown
_exptl_crystal_density_diffrn 2.930
_exptl_crystal_description block
_exptl_crystal_F_000 1032
_exptl_crystal_size_max 0.05
_exptl_crystal_size_mid 0.05
_exptl_crystal_size_min 0.03
_refine_diff_density_max 2.420
_refine_diff_density_min -1.389
_refine_diff_density_rms 0.195
_refine_ls_extinction_method none
_refine_ls_goodness_of_fit_ref 1.094
_refine_ls_hydrogen_treatment constr
_refine_ls_matrix_type full
_refine_ls_number_parameters 62
_refine_ls_number_reflns 522
_refine_ls_number_restraints 61
_refine_ls_restrained_S_all 1.029
_refine_ls_R_factor_all 0.0835
_refine_ls_R_factor_gt 0.0545
_refine_ls_shift/su_max 0.001
_refine_ls_shift/su_mean 0.000
_refine_ls_structure_factor_coef Fsqd
_refine_ls_weighting_details 'w=1/[\s^2^(Fo^2^)+(0.0918P)^2^+12.6715P] where P=(Fo^2^+2Fc^2^)/3'
_refine_ls_weighting_scheme calc
_refine_ls_wR_factor_gt 0.1524
_refine_ls_wR_factor_ref 0.1703
_reflns_Friedel_coverage 0.000
_reflns_number_gt 360
_reflns_number_total 522
_reflns_threshold_expression 'I > 2\s(I)'
_cod_data_source_file cm0c02966_si_004.cif
_cod_data_source_block x1_pl
_cod_database_code 4003693
_shelx_shelxl_version_number 2018/3
_shelx_space_group_comment
;
The symmetry employed for this shelxl refinement is uniquely defined
by the following loop, which should always be used as a source of
symmetry information in preference to the above space-group names.
They are only intended as comments.
;
_olex2_refinement_description
;
1. Fixed Uiso
 At 1.2 times of:
  All C(H,H) groups, All N(H,H,H) groups
 At 1.5 times of:
  All C(H,H,H) groups
2. Shared sites
{Ag1, Bi1}
3. Restrained distances
 C3-C2 = C3-C4 = C2-C1
 1.5 with sigma of 0.02
 C1-N1
 1.47 with sigma of 0.02
 N1-Br2
 3.35 with sigma of 0.02
 C1-C3
 2.3 with sigma of 0.04
 C4-C2
 2.3 with sigma of 0.04
4. Uiso/Uaniso restraints and constraints
C1 \\sim C2 \\sim C3 \\sim C4 \\sim N1: within 2A with sigma of 0.01 and sigma
for terminal atoms of 0.02
Uanis(C1) \\sim Ueq, Uanis(C2) \\sim Ueq, Uanis(C3) \\sim Ueq, Uanis(C4) \\sim
Ueq, Uanis(N1) \\sim Ueq: with sigma of 0.001 and sigma for terminal atoms of
0.002
Uanis(Ag1) = Uanis(Bi1)
5. Others
 Fixed Sof: Bi1(0.0625) Ag1(0.0625) N1(0.125) H1A(0.125) H1B(0.125) H1C(0.125)
 C1(0.125) H1D(0.125) H1E(0.125) C2(0.125) H2A(0.125) H2B(0.125) C3(0.125)
 H3A(0.125) H3B(0.125) C4(0.125) H4A(0.125) H4B(0.125) H4C(0.125)
6.a Secondary CH2 refined with riding coordinates:
 C1(H1D,H1E), C2(H2A,H2B), C3(H3A,H3B)
6.b Idealised Me refined as rotating group:
 N1(H1A,H1B,H1C), C4(H4A,H4B,H4C)
;
_olex2_submission_special_instructions 'No special instructions were received'

loop_
_space_group_symop_operation_xyz
'x, y, z'
'-y, x, z'
'-x, -y, z'
'y, -x, z'
'x, -y, -z'
'y, x, -z'
'-x, y, -z'
'-y, -x, -z'
'x+1/2, y+1/2, z+1/2'
'-y+1/2, x+1/2, z+1/2'
'-x+1/2, -y+1/2, z+1/2'
'y+1/2, -x+1/2, z+1/2'
'x+1/2, -y+1/2, -z+1/2'
'y+1/2, x+1/2, -z+1/2'
'-x+1/2, y+1/2, -z+1/2'
'-y+1/2, -x+1/2, -z+1/2'
'-x, -y, -z'
'y, -x, -z'
'x, y, -z'
'-y, x, -z'
'-x, y, z'
'-y, -x, z'
'x, -y, z'
'y, x, z'
'-x+1/2, -y+1/2, -z+1/2'
'y+1/2, -x+1/2, -z+1/2'
'x+1/2, y+1/2, -z+1/2'
'-y+1/2, x+1/2, -z+1/2'
'-x+1/2, y+1/2, z+1/2'
'-y+1/2, -x+1/2, z+1/2'
'x+1/2, -y+1/2, z+1/2'
'y+1/2, x+1/2, z+1/2'

loop_
_atom_site_label
_atom_site_type_symbol
_atom_site_fract_x
_atom_site_fract_y
_atom_site_fract_z
_atom_site_U_iso_or_equiv
_atom_site_adp_type
_atom_site_occupancy
_atom_site_site_symmetry_order
_atom_site_calc_flag
_atom_site_refinement_flags_posn
_atom_site_refinement_flags_adp
_atom_site_refinement_flags_occupancy
_atom_site_disorder_assembly
_atom_site_disorder_group
Bi1 Bi -1.000000 0.000000 -0.92992(2) 0.06893(18) Uani 0.5 8 d S T P A 2
Br2 Br -1.500000 0.000000 -0.93245(3) 0.0934(4) Uani 1 4 d DS T P . .
Br1 Br -1.000000 0.000000 -1.000000 0.0935(7) Uani 1 16 d S T P . .
Br3 Br -1.000000 0.000000 -0.85963(6) 0.1591(10) Uani 1 8 d S T P . .
Cs1 Cs -1.500000 -0.500000 -1.000000 0.0842(4) Uani 1 16 d S T P A .
Ag1 Ag -1.000000 0.000000 -0.92992(2) 0.06893(18) Uani 0.5 8 d S T P A 1
N1 N -1.498(10) 0.4361(18) -0.87670(18) 0.1499(7) Uani 0.125 1 d D U . B -1
H1A H -1.642194 0.493852 -0.878601 0.180 Uiso 0.125 1 calc GR . . B -1
H1B H -1.481123 0.315109 -0.890436 0.180 Uiso 0.125 1 calc GR . . B -1
H1C H -1.394056 0.546634 -0.881829 0.180 Uiso 0.125 1 calc GR . . B -1
C1 C -1.459(4) 0.358(2) -0.84238(16) 0.1551(3) Uani 0.125 1 d D U . B -1
H1D H -1.354937 0.224300 -0.844564 0.186 Uiso 0.125 1 calc R . . B -1
H1E H -1.608958 0.293402 -0.835629 0.186 Uiso 0.125 1 calc R . . B -1
C2 C -1.372(3) 0.4834(17) -0.81206(19) 0.1562(3) Uani 0.125 1 d D U . B -1
H2A H -1.220498 0.556328 -0.815884 0.187 Uiso 0.125 1 calc R . . B -1
H2B H -1.482405 0.600628 -0.804432 0.187 Uiso 0.125 1 calc R . . B -1
C3 C -1.3540(18) 0.2817(19) -0.7883(2) 0.1568(3) Uani 0.125 1 d D U . B -1
H3A H -1.214288 0.291582 -0.774695 0.188 Uiso 0.125 1 calc R . . B -1
H3B H -1.357162 0.132100 -0.799746 0.188 Uiso 0.125 1 calc R . . B -1
C4 C -1.5726(18) 0.322(5) -0.7684(3) 0.1593(7) Uani 0.125 1 d D U . B -1
H4A H -1.547587 0.270368 -0.746006 0.239 Uiso 0.125 1 calc GR . . B -1
H4B H -1.699547 0.234414 -0.778018 0.239 Uiso 0.125 1 calc GR . . B -1
H4C H -1.610534 0.485507 -0.768503 0.239 Uiso 0.125 1 calc GR . . B -1

loop_
_atom_site_aniso_label
_atom_site_aniso_U_11
_atom_site_aniso_U_22
_atom_site_aniso_U_33
_atom_site_aniso_U_23
_atom_site_aniso_U_13
_atom_site_aniso_U_12
Bi1 0.04454(16) 0.04454(16) 0.1177(5) 0.000 0.000 0.000
Br2 0.0382(4) 0.0911(7) 0.1510(9) 0.000 0.000 0.000
Br1 0.0975(9) 0.0975(9) 0.0855(12) 0.000 0.000 0.000
Br3 0.1878(15) 0.1878(15) 0.1017(12) 0.000 0.000 0.000
Cs1 0.0770(5) 0.0770(5) 0.0986(8) 0.000 0.000 0.000
Ag1 0.04454(16) 0.04454(16) 0.1177(5) 0.000 0.000 0.000
N1 0.1500(11) 0.1499(11) 0.1499(11) 0.0000(9) 0.0000(9) 0.0000(9)
C1 0.1551(5) 0.1551(5) 0.1551(5) 0.0000(4) 0.0000(4) 0.0000(4)
C2 0.1562(5) 0.1562(5) 0.1562(5) 0.0000(4) 0.0000(4) 0.0000(4)
C3 0.1568(5) 0.1568(5) 0.1568(5) 0.0000(4) 0.0000(4) 0.0000(4)
C4 0.1592(11) 0.1593(11) 0.1593(11) -0.0001(9) 0.0000(9) 0.0001(9)

loop_
_atom_type_symbol
_atom_type_description
_atom_type_scat_dispersion_real
_atom_type_scat_dispersion_imag
_atom_type_scat_source
C C 0.0033 0.0016 'International Tables Vol C Tables 4.2.6.8 and 6.1.1.4'
H H 0.0000 0.0000 'International Tables Vol C Tables 4.2.6.8 and 6.1.1.4'
Ag Ag -0.8971 1.1015 'International Tables Vol C Tables 4.2.6.8 and 6.1.1.4'
Bi Bi -4.1077 10.2566 'International Tables Vol C Tables 4.2.6.8 and 6.1.1.4'
Br Br -0.2901 2.4595 'International Tables Vol C Tables 4.2.6.8 and 6.1.1.4'
Cs Cs -0.3680 2.1192 'International Tables Vol C Tables 4.2.6.8 and 6.1.1.4'
N N 0.0061 0.0033 'International Tables Vol C Tables 4.2.6.8 and 6.1.1.4'

loop_
_geom_angle_atom_site_label_1
_geom_angle_atom_site_label_2
_geom_angle_atom_site_label_3
_geom_angle
_geom_angle_site_symmetry_1
_geom_angle_site_symmetry_3
_geom_angle_publ_flag
Br2 Bi1 Br2 175.91(6) 2_465 2_475 ?
Br2 Bi1 Br2 89.927(2) 2_475 . ?
Br2 Bi1 Br2 89.927(2) 2_465 . ?
Br2 Bi1 Br2 89.927(2) 2_465 1_655 ?
Br2 Bi1 Br2 89.927(2) 2_475 1_655 ?
Br2 Bi1 Br2 175.91(6) 1_655 . ?
Br1 Bi1 Br2 87.95(3) . 1_655 ?
Br1 Bi1 Br2 87.95(3) . 2_475 ?
Br1 Bi1 Br2 87.95(3) . 2_465 ?
Br1 Bi1 Br2 87.95(3) . . ?
Br1 Bi1 Br3 180.0 . . ?
Br3 Bi1 Br2 92.05(3) . 2_475 ?
Br3 Bi1 Br2 92.05(3) . . ?
Br3 Bi1 Br2 92.05(3) . 2_465 ?
Br3 Bi1 Br2 92.05(3) . 1_655 ?
Bi1 Br2 Cs1 91.415(19) 1_455 . ?
Bi1 Br2 Cs1 91.413(19) . . ?
Cs1 Br2 Cs1 92.69(3) . 1_565 ?
Ag1 Br2 Bi1 175.90(6) . 1_455 ?
Ag1 Br2 Cs1 91.413(19) . . ?
Ag1 Br2 Cs1 91.413(19) . 1_565 ?
Bi1 Br1 Cs1 90.0 17_353 1_665 ?
Bi1 Br1 Cs1 90.0 17_353 . ?
Bi1 Br1 Cs1 90.0 . 1_665 ?
Bi1 Br1 Cs1 90.0 . . ?
Cs1 Br1 Cs1 180.0 1_665 . ?
Cs1 Br1 Cs1 180.0 1_655 1_565 ?
Cs1 Br1 Cs1 90.0 . 1_565 ?
Cs1 Br1 Cs1 90.0 1_665 1_655 ?
Cs1 Br1 Cs1 90.0 1_665 1_565 ?
Cs1 Br1 Cs1 90.0 . 1_655 ?
Ag1 Br1 Bi1 180.0 . 17_353 ?
Ag1 Br1 Cs1 90.0 . 1_565 ?
Ag1 Br1 Cs1 90.0 . . ?
Ag1 Br1 Cs1 90.0 . 1_665 ?
Ag1 Br1 Cs1 90.0 . 1_655 ?
Br2 Cs1 Br2 61.542(15) 18_433 17_253 ?
Br2 Cs1 Br2 118.458(15) 17_243 2_365 ?
Br2 Cs1 Br2 118.458(15) 2_465 17_253 ?
Br2 Cs1 Br2 61.542(15) 2_365 1_545 ?
Br2 Cs1 Br2 87.31(3) 17_243 1_545 ?
Br2 Cs1 Br2 118.457(15) . 18_333 ?
Br2 Cs1 Br2 118.458(15) 17_253 2_365 ?
Br2 Cs1 Br2 118.458(15) 18_333 1_545 ?
Br2 Cs1 Br2 61.543(15) . 2_465 ?
Br2 Cs1 Br2 87.31(3) 18_333 2_365 ?
Br2 Cs1 Br2 180.0 18_333 2_465 ?
Br2 Cs1 Br2 92.69(3) 17_243 17_253 ?
Br2 Cs1 Br2 180.0 17_253 1_545 ?
Br2 Cs1 Br2 61.543(15) . 2_365 ?
Br2 Cs1 Br2 61.542(15) 18_333 17_243 ?
Br2 Cs1 Br2 92.69(3) 2_465 2_365 ?
Br2 Cs1 Br2 118.458(15) 2_465 17_243 ?
Br2 Cs1 Br2 180.0 18_433 2_365 ?
Br2 Cs1 Br2 118.457(15) . 18_433 ?
Br2 Cs1 Br2 92.69(3) . 1_545 ?
Br2 Cs1 Br2 92.69(3) 18_333 18_433 ?
Br2 Cs1 Br2 61.542(15) 2_465 1_545 ?
Br2 Cs1 Br2 87.31(3) 2_465 18_433 ?
Br2 Cs1 Br2 118.458(15) 18_433 1_545 ?
Br2 Cs1 Br2 61.542(15) 17_243 18_433 ?
Br2 Cs1 Br2 180.00(2) . 17_243 ?
Br2 Cs1 Br2 87.31(3) . 17_253 ?
Br2 Cs1 Br2 61.542(15) 18_333 17_253 ?
Br2 Cs1 Br1 120.771(8) . 1_445 ?
Br2 Cs1 Br1 59.229(7) 18_333 1_455 ?
Br2 Cs1 Br1 120.771(7) 18_333 1_545 ?
Br2 Cs1 Br1 59.229(8) 18_333 1_445 ?
Br2 Cs1 Br1 59.229(8) 17_253 1_455 ?
Br2 Cs1 Br1 120.771(8) 2_465 1_445 ?
Br2 Cs1 Br1 120.771(8) 17_253 1_545 ?
Br2 Cs1 Br1 59.229(8) 17_243 1_445 ?
Br2 Cs1 Br1 120.771(8) 17_243 1_455 ?
Br2 Cs1 Br1 120.771(7) 18_433 1_445 ?
Br2 Cs1 Br1 120.771(8) 1_545 1_455 ?
Br2 Cs1 Br1 120.771(8) 17_253 1_445 ?
Br2 Cs1 Br1 59.229(7) 17_243 1_545 ?
Br2 Cs1 Br1 59.229(7) 2_365 1_445 ?
Br2 Cs1 Br1 59.229(8) 1_545 1_545 ?
Br2 Cs1 Br1 59.229(8) 1_545 1_445 ?
Br2 Cs1 Br1 120.771(7) 2_465 1_455 ?
Br2 Cs1 Br1 59.229(7) . . ?
Br2 Cs1 Br1 120.771(8) 18_433 1_455 ?
Br2 Cs1 Br1 59.229(8) 2_465 . ?
Br2 Cs1 Br1 59.229(7) 2_365 1_455 ?
Br2 Cs1 Br1 120.771(8) 17_243 . ?
Br2 Cs1 Br1 120.771(8) . 1_545 ?
Br2 Cs1 Br1 59.229(8) 18_433 . ?
Br2 Cs1 Br1 59.229(8) 2_465 1_545 ?
Br2 Cs1 Br1 59.229(7) 17_253 . ?
Br2 Cs1 Br1 59.229(8) 18_433 1_545 ?
Br2 Cs1 Br1 120.771(8) 2_365 . ?
Br2 Cs1 Br1 120.771(8) 2_365 1_545 ?
Br2 Cs1 Br1 120.771(7) 1_545 . ?
Br2 Cs1 Br1 59.229(7) . 1_455 ?
Br2 Cs1 Br1 120.771(8) 18_333 . ?
Br1 Cs1 Br1 180.0 1_445 . ?
Br1 Cs1 Br1 90.0 . 1_545 ?
Br1 Cs1 Br1 90.0 1_445 1_545 ?
Br1 Cs1 Br1 90.0 1_445 1_455 ?
Br1 Cs1 Br1 90.0 . 1_455 ?
Br1 Cs1 Br1 180.0 1_455 1_545 ?
Br2 Ag1 Br2 89.927(2) 2_475 . ?
Br2 Ag1 Br2 89.927(2) 2_465 . ?
Br2 Ag1 Br2 89.927(2) 2_475 1_655 ?
Br2 Ag1 Br2 175.91(6) 2_465 2_475 ?
Br2 Ag1 Br2 89.927(2) 2_465 1_655 ?
Br2 Ag1 Br2 175.91(6) 1_655 . ?
Br1 Ag1 Br2 87.95(3) . . ?
Br1 Ag1 Br2 87.95(3) . 1_655 ?
Br1 Ag1 Br2 87.95(3) . 2_465 ?
Br1 Ag1 Br2 87.95(3) . 2_475 ?
Br1 Ag1 Br3 180.0 . . ?
Br3 Ag1 Br2 92.05(3) . . ?
Br3 Ag1 Br2 92.05(3) . 1_655 ?
Br3 Ag1 Br2 92.05(3) . 2_465 ?
Br3 Ag1 Br2 92.05(3) . 2_475 ?
H1A N1 H1B 109.5 . . ?
H1A N1 H1C 109.5 . . ?
H1B N1 H1C 109.5 . . ?
C1 N1 H1A 109.5 . . ?
C1 N1 H1B 109.5 . . ?
C1 N1 H1C 109.5 . . ?
N1 C1 H1D 104.2 . . ?
N1 C1 H1E 104.2 . . ?
N1 C1 C2 132.1(14) . . ?
H1D C1 H1E 105.5 . . ?
C2 C1 H1D 104.2 . . ?
C2 C1 H1E 104.2 . . ?
C1 C2 H2A 111.8 . . ?
C1 C2 H2B 111.8 . . ?
H2A C2 H2B 109.5 . . ?
C3 C2 C1 100.1(8) . . ?
C3 C2 H2A 111.8 . . ?
C3 C2 H2B 111.8 . . ?
C2 C3 H3A 111.8 . . ?
C2 C3 H3B 111.8 . . ?
C2 C3 C4 99.7(12) . . ?
H3A C3 H3B 109.6 . . ?
C4 C3 H3A 111.8 . . ?
C4 C3 H3B 111.8 . . ?
C3 C4 H4A 109.5 . . ?
C3 C4 H4B 109.5 . . ?
C3 C4 H4C 109.5 . . ?
H4A C4 H4B 109.5 . . ?
H4A C4 H4C 109.5 . . ?
H4B C4 H4C 109.5 . . ?

loop_
_geom_bond_atom_site_label_1
_geom_bond_atom_site_label_2
_geom_bond_distance
_geom_bond_site_symmetry_2
_geom_bond_publ_flag
Bi1 Br2 2.8548(3) 2_465 ?
Bi1 Br2 2.8548(3) . ?
Bi1 Br2 2.8548(3) 1_655 ?
Bi1 Br2 2.8548(3) 2_475 ?
Bi1 Br1 2.8239(8) . ?
Bi1 Br3 2.832(2) . ?
Br2 Cs1 3.9431(9) . ?
Br2 Cs1 3.9431(9) 1_565 ?
Br2 Ag1 2.8548(3) . ?
Br1 Cs1 4.0347(4) 1_665 ?
Br1 Cs1 4.0347(4) 1_565 ?
Br1 Cs1 4.0347(4) . ?
Br1 Cs1 4.0347(4) 1_655 ?
Br1 Ag1 2.8239(8) . ?
Br3 Ag1 2.832(2) . ?
N1 H1A 0.8900 . ?
N1 H1B 0.8900 . ?
N1 H1C 0.8900 . ?
N1 C1 1.470(12) . ?
C1 H1D 0.9700 . ?
C1 H1E 0.9700 . ?
C1 C2 1.501(13) . ?
C2 H2A 0.9700 . ?
C2 H2B 0.9700 . ?
C2 C3 1.500(12) . ?
C3 H3A 0.9700 . ?
C3 H3B 0.9700 . ?
C3 C4 1.500(13) . ?
C4 H4A 0.9600 . ?
C4 H4B 0.9600 . ?
C4 H4C 0.9600 . ?

loop_
_geom_torsion_atom_site_label_1
_geom_torsion_atom_site_label_2
_geom_torsion_atom_site_label_3
_geom_torsion_atom_site_label_4
_geom_torsion
_geom_torsion_site_symmetry_1
_geom_torsion_site_symmetry_2
_geom_torsion_site_symmetry_3
_geom_torsion_site_symmetry_4
_geom_torsion_publ_flag
N1 C1 C2 C3 -174(3) . . . . ?
C1 C2 C3 C4 -102.0(14) . . . . ?
